data_7059769
loop_
_publ_author_name
'Parveen, Sheikdawood'
'Nguyen, Hung Huy'
'Premkumar, Thathan'
'Puschmann, Horst'
'Govindarajan, Subbiah'

_publ_section_title
;
 Nano spinel cobaltites and their catalytic and electrochemical
 properties: facile synthesis of metal (Co, Ni, and Zn) and mixed metal
 (Co--Ni and Co--Zn) complexes of Schiff bases prepared from
 \a-ketoglutaric acid and ethyl carbazate
;
_journal_issue 29
_journal_name_full 'New Journal of Chemistry'
_journal_page_first 12729
_journal_page_last 12740
_journal_paper_doi 10.1039/D0NJ01016B
_journal_volume 44
_journal_year 2020
_chemical_formula_moiety 'C8 H12 N2 O6, H2 O'
_chemical_formula_sum 'C8 H14 N2 O7'
_chemical_formula_weight 250.21
_space_group_crystal_system monoclinic
_space_group_IT_number 14
_space_group_name_Hall '-P 2ybc'
_space_group_name_H-M_alt 'P 1 21/c 1'
_atom_sites_solution_hydrogens mixed
_atom_sites_solution_primary dual
_audit_creation_date 2019-01-31
_audit_creation_method
;
Olex2 1.2
(compiled 2018.05.29 svn.r3508 for OlexSys, GUI svn.r5506)
;
_audit_update_record
;
2019-02-01 deposited with the CCDC.	2020-07-02 downloaded from the CCDC.
;
_cell_angle_alpha 90
_cell_angle_beta 95.532(2)
_cell_angle_gamma 90
_cell_formula_units_Z 4
_cell_length_a 15.2750(12)
_cell_length_b 5.8287(4)
_cell_length_c 12.9351(9)
_cell_measurement_reflns_used 9945
_cell_measurement_temperature 298.0
_cell_measurement_theta_max 28.221
_cell_measurement_theta_min 2.978
_cell_volume 1146.29(14)
_computing_cell_refinement 'SAINT v8.34A (Bruker, 2013)'
_computing_data_reduction 'SAINT v8.34A (Bruker, 2013)'
_computing_molecular_graphics 'Olex2 (Dolomanov et al., 2009)'
_computing_publication_material 'Olex2 (Dolomanov et al., 2009)'
_computing_structure_refinement 'ShelXL (Sheldrick, 2015)'
_computing_structure_solution 'ShelXT (Sheldrick, 2015)'
_diffrn_ambient_temperature 298.0
_diffrn_measured_fraction_theta_full 0.999
_diffrn_measured_fraction_theta_max 0.999
_diffrn_measurement_device_type 'Bruker D8 Quest CMOS'
_diffrn_measurement_method '\f and \w scans'
_diffrn_radiation_type MoK\a
_diffrn_radiation_wavelength 0.71073
_diffrn_reflns_av_R_equivalents 0.0397
_diffrn_reflns_av_unetI/netI 0.0170
_diffrn_reflns_Laue_measured_fraction_full 0.999
_diffrn_reflns_Laue_measured_fraction_max 0.999
_diffrn_reflns_limit_h_max 20
_diffrn_reflns_limit_h_min -20
_diffrn_reflns_limit_k_max 7
_diffrn_reflns_limit_k_min -7
_diffrn_reflns_limit_l_max 16
_diffrn_reflns_limit_l_min -17
_diffrn_reflns_number 39316
_diffrn_reflns_point_group_measured_fraction_full 0.999
_diffrn_reflns_point_group_measured_fraction_max 0.999
_diffrn_reflns_theta_full 25.242
_diffrn_reflns_theta_max 28.291
_diffrn_reflns_theta_min 3.165
_diffrn_standards_number 0
_exptl_absorpt_coefficient_mu 0.128
_exptl_absorpt_correction_T_max 0.7457
_exptl_absorpt_correction_T_min 0.7030
_exptl_absorpt_correction_type multi-scan
_exptl_absorpt_process_details
'SADABS-2014/2 (Bruker,2014/2) was used for absorption correction. wR2(int) was 0.0854 before and 0.0587 after correction. The Ratio of minimum to maximum transmission is 0.9427. The \l/2 correction factor is 0.00150.'
_exptl_crystal_colour 'clear light colourless'
_exptl_crystal_colour_lustre clear
_exptl_crystal_colour_modifier light
_exptl_crystal_colour_primary colourless
_exptl_crystal_density_diffrn 1.450
_exptl_crystal_description plate
_exptl_crystal_F_000 528
_exptl_crystal_size_max 0.25
_exptl_crystal_size_mid 0.2
_exptl_crystal_size_min 0.15
_refine_diff_density_max 0.262
_refine_diff_density_min -0.161
_refine_diff_density_rms 0.040
_refine_ls_extinction_method none
_refine_ls_goodness_of_fit_ref 1.035
_refine_ls_hydrogen_treatment constr
_refine_ls_matrix_type full
_refine_ls_number_parameters 160
_refine_ls_number_reflns 2842
_refine_ls_number_restraints 0
_refine_ls_restrained_S_all 1.035
_refine_ls_R_factor_all 0.0566
_refine_ls_R_factor_gt 0.0402
_refine_ls_shift/su_max 0.000
_refine_ls_shift/su_mean 0.000
_refine_ls_structure_factor_coef Fsqd
_refine_ls_weighting_details 'w=1/[\s^2^(Fo^2^)+(0.0539P)^2^+0.3130P] where P=(Fo^2^+2Fc^2^)/3'
_refine_ls_weighting_scheme calc
_refine_ls_wR_factor_gt 0.1015
_refine_ls_wR_factor_ref 0.1106
_reflns_Friedel_coverage 0.000
_reflns_number_gt 2223
_reflns_number_total 2842
_reflns_threshold_expression 'I > 2\s(I)'
_cod_data_source_file d0nj01016b2.cif
_cod_data_source_block kgec
_cod_depositor_comments
;Adding full bibliography for 7059765--7059769.cif.

 Adding full bibliography for 7059765--7059769.cif.
;
_cod_database_code 7059769
_shelx_shelxl_version_number 2016/6
_shelx_space_group_comment
;
The symmetry employed for this shelxl refinement is uniquely defined
by the following loop, which should always be used as a source of
symmetry information in preference to the above space-group names.
They are only intended as comments.
;
_shelx_estimated_absorpt_t_max 0.981
_shelx_estimated_absorpt_t_min 0.969
_olex2_refinement_description
;
1. Fixed Uiso
 At 1.2 times of:
  All C(H,H) groups, All N(H) groups
 At 1.5 times of:
  All C(H,H,H) groups, All O(H) groups, All O(H,H) groups
2.a Free rotating group:
 O8(H8D,H8E)
2.b Secondary CH2 refined with riding coordinates:
 C3(H3A,H3B), C4(H4A,H4B), C7(H7A,H7B)
2.c Aromatic/amide H refined with riding coordinates:
 N3(H3)
2.d Idealised Me refined as rotating group:
 C8(H8A,H8B,H8C)
2.e Idealised tetrahedral OH refined as rotating group:
 O1(H1), O4(H4)
;
_olex2_submission_special_instructions 'No special instructions were received'

loop_
_space_group_symop_operation_xyz
'x, y, z'
'-x, y+1/2, -z+1/2'
'-x, -y, -z'
'x, -y-1/2, z-1/2'

loop_
_atom_site_label
_atom_site_type_symbol
_atom_site_fract_x
_atom_site_fract_y
_atom_site_fract_z
_atom_site_U_iso_or_equiv
_atom_site_adp_type
_atom_site_occupancy
_atom_site_site_symmetry_order
_atom_site_calc_flag
_atom_site_refinement_flags_posn
_atom_site_refinement_flags_adp
_atom_site_refinement_flags_occupancy
_atom_site_disorder_assembly
_atom_site_disorder_group
O1 O 0.27963(8) -0.0672(2) 0.14787(10) 0.0590(3) Uani 1 1 d . . . . .
H1 H 0.315462 0.012009 0.183079 0.088 Uiso 1 1 calc GR . . . .
C1 C 0.20008(10) 0.0100(2) 0.15660(11) 0.0400(3) Uani 1 1 d . . . . .
O2 O 0.13683(8) -0.0739(2) 0.10553(9) 0.0566(3) Uani 1 1 d . . . . .
N2 N 0.26094(7) 0.30177(18) 0.26285(8) 0.0312(2) Uani 1 1 d . . . . .
C2 C 0.18850(8) 0.2049(2) 0.22928(9) 0.0293(3) Uani 1 1 d . . . . .
O3 O 0.11626(7) -0.17494(17) 0.35149(8) 0.0415(3) Uani 1 1 d . . . . .
N3 N 0.25823(7) 0.48837(19) 0.32514(9) 0.0345(3) Uani 1 1 d . . . . .
H3 H 0.208985 0.546709 0.339003 0.041 Uiso 1 1 calc R . . . .
C3 C 0.09767(8) 0.2666(2) 0.25487(10) 0.0317(3) Uani 1 1 d . . . . .
H3A H 0.055148 0.176527 0.211570 0.038 Uiso 1 1 calc R . . . .
H3B H 0.086830 0.427084 0.238509 0.038 Uiso 1 1 calc R . . . .
O4 O 0.11631(9) -0.0228(2) 0.50987(8) 0.0526(3) Uani 1 1 d . . . . .
H4 H 0.129889 -0.153692 0.528223 0.079 Uiso 1 1 calc GR . . . .
C4 C 0.08378(9) 0.2254(2) 0.36909(10) 0.0332(3) Uani 1 1 d . . . . .
H4A H 0.119024 0.335006 0.411418 0.040 Uiso 1 1 calc R . . . .
H4B H 0.022553 0.254474 0.378634 0.040 Uiso 1 1 calc R . . . .
C5 C 0.10712(8) -0.0122(2) 0.40729(10) 0.0310(3) Uani 1 1 d . . . . .
O6 O 0.40840(6) 0.5018(2) 0.35324(9) 0.0481(3) Uani 1 1 d . . . . .
C6 C 0.33674(9) 0.5804(2) 0.36512(10) 0.0349(3) Uani 1 1 d . . . . .
O7 O 0.32061(6) 0.76385(18) 0.42013(8) 0.0442(3) Uani 1 1 d . . . . .
C7 C 0.39522(10) 0.8691(3) 0.47999(12) 0.0526(4) Uani 1 1 d . . . . .
H7A H 0.436898 0.926684 0.434247 0.063 Uiso 1 1 calc R . . . .
H7B H 0.424886 0.758142 0.527068 0.063 Uiso 1 1 calc R . . . .
C8 C 0.35974(14) 1.0598(3) 0.53900(15) 0.0654(5) Uani 1 1 d . . . . .
H8A H 0.329649 1.166561 0.491503 0.098 Uiso 1 1 calc GR . . . .
H8B H 0.407187 1.136525 0.579064 0.098 Uiso 1 1 calc GR . . . .
H8C H 0.319366 0.999924 0.584693 0.098 Uiso 1 1 calc GR . . . .
O8 O 0.43293(8) 0.0722(2) 0.24597(11) 0.0618(3) Uani 1 1 d . . . . .
H8D H 0.426671 0.204647 0.275320 0.093 Uiso 1 1 d G . . . .
H8E H 0.479456 0.074812 0.212136 0.093 Uiso 1 1 d G . . . .

loop_
_atom_site_aniso_label
_atom_site_aniso_U_11
_atom_site_aniso_U_22
_atom_site_aniso_U_33
_atom_site_aniso_U_23
_atom_site_aniso_U_13
_atom_site_aniso_U_12
O1 0.0602(7) 0.0498(7) 0.0704(8) -0.0261(6) 0.0242(6) 0.0010(6)
C1 0.0536(8) 0.0332(7) 0.0350(7) -0.0060(6) 0.0131(6) -0.0064(6)
O2 0.0675(8) 0.0531(7) 0.0493(6) -0.0240(5) 0.0058(5) -0.0136(6)
N2 0.0337(5) 0.0281(5) 0.0330(5) -0.0040(4) 0.0087(4) -0.0012(4)
C2 0.0362(6) 0.0259(6) 0.0261(6) 0.0000(5) 0.0053(5) -0.0019(5)
O3 0.0489(6) 0.0293(5) 0.0464(6) -0.0028(4) 0.0044(4) 0.0053(4)
N3 0.0273(5) 0.0322(6) 0.0445(6) -0.0121(5) 0.0062(4) -0.0015(4)
C3 0.0301(6) 0.0296(6) 0.0348(6) 0.0005(5) -0.0007(5) -0.0003(5)
O4 0.0793(8) 0.0424(6) 0.0372(6) 0.0075(4) 0.0112(5) 0.0112(6)
C4 0.0335(6) 0.0283(6) 0.0394(7) -0.0009(5) 0.0117(5) 0.0023(5)
C5 0.0261(6) 0.0310(6) 0.0369(7) 0.0022(5) 0.0078(5) -0.0009(5)
O6 0.0299(5) 0.0541(7) 0.0611(7) -0.0100(5) 0.0089(4) -0.0042(4)
C6 0.0322(7) 0.0378(7) 0.0355(7) -0.0036(5) 0.0067(5) -0.0060(5)
O7 0.0352(5) 0.0468(6) 0.0508(6) -0.0197(5) 0.0049(4) -0.0098(4)
C7 0.0434(8) 0.0670(11) 0.0467(8) -0.0187(8) 0.0016(6) -0.0207(8)
C8 0.0744(12) 0.0613(11) 0.0608(11) -0.0258(9) 0.0082(9) -0.0217(9)
O8 0.0521(7) 0.0581(8) 0.0787(9) 0.0048(7) 0.0241(6) 0.0123(6)

loop_
_atom_type_symbol
_atom_type_description
_atom_type_scat_dispersion_real
_atom_type_scat_dispersion_imag
_atom_type_scat_source
C C 0.0033 0.0016 'International Tables Vol C Tables 4.2.6.8 and 6.1.1.4'
H H 0.0000 0.0000 'International Tables Vol C Tables 4.2.6.8 and 6.1.1.4'
N N 0.0061 0.0033 'International Tables Vol C Tables 4.2.6.8 and 6.1.1.4'
O O 0.0106 0.0060 'International Tables Vol C Tables 4.2.6.8 and 6.1.1.4'

loop_
_geom_angle_atom_site_label_1
_geom_angle_atom_site_label_2
_geom_angle_atom_site_label_3
_geom_angle
_geom_angle_site_symmetry_1
_geom_angle_site_symmetry_3
_geom_angle_publ_flag
C1 O1 H1 109.5 . . ?
O1 C1 C2 118.80(12) . . ?
O2 C1 O1 120.55(13) . . ?
O2 C1 C2 120.65(14) . . ?
C2 N2 N3 118.70(10) . . ?
C1 C2 C3 119.23(11) . . ?
N2 C2 C1 113.41(11) . . ?
N2 C2 C3 127.36(11) . . ?
N2 N3 H3 121.2 . . ?
N2 N3 C6 117.57(10) . . ?
C6 N3 H3 121.2 . . ?
C2 C3 H3A 109.0 . . ?
C2 C3 H3B 109.0 . . ?
C2 C3 C4 113.09(10) . . ?
H3A C3 H3B 107.8 . . ?
C4 C3 H3A 109.0 . . ?
C4 C3 H3B 109.0 . . ?
C5 O4 H4 109.5 . . ?
C3 C4 H4A 108.7 . . ?
C3 C4 H4B 108.7 . . ?
H4A C4 H4B 107.6 . . ?
C5 C4 C3 114.28(11) . . ?
C5 C4 H4A 108.7 . . ?
C5 C4 H4B 108.7 . . ?
O3 C5 O4 123.77(12) . . ?
O3 C5 C4 124.40(12) . . ?
O4 C5 C4 111.84(11) . . ?
O6 C6 N3 125.01(13) . . ?
O6 C6 O7 126.38(12) . . ?
O7 C6 N3 108.59(11) . . ?
C6 O7 C7 116.88(12) . . ?
O7 C7 H7A 110.4 . . ?
O7 C7 H7B 110.4 . . ?
O7 C7 C8 106.55(14) . . ?
H7A C7 H7B 108.6 . . ?
C8 C7 H7A 110.4 . . ?
C8 C7 H7B 110.4 . . ?
C7 C8 H8A 109.5 . . ?
C7 C8 H8B 109.5 . . ?
C7 C8 H8C 109.5 . . ?
H8A C8 H8B 109.5 . . ?
H8A C8 H8C 109.5 . . ?
H8B C8 H8C 109.5 . . ?
H8D O8 H8E 109.5 . . ?

loop_
_geom_bond_atom_site_label_1
_geom_bond_atom_site_label_2
_geom_bond_distance
_geom_bond_site_symmetry_2
_geom_bond_publ_flag
O1 H1 0.8200 . ?
O1 C1 1.3108(19) . ?
C1 O2 1.2191(19) . ?
C1 C2 1.4959(18) . ?
N2 C2 1.2803(16) . ?
N2 N3 1.3566(15) . ?
C2 C3 1.5007(17) . ?
O3 C5 1.2082(16) . ?
N3 H3 0.8600 . ?
N3 C6 1.3689(17) . ?
C3 H3A 0.9700 . ?
C3 H3B 0.9700 . ?
C3 C4 1.5316(17) . ?
O4 H4 0.8200 . ?
O4 C5 1.3221(16) . ?
C4 H4A 0.9700 . ?
C4 H4B 0.9700 . ?
C4 C5 1.5018(18) . ?
O6 C6 1.2102(17) . ?
C6 O7 1.3205(17) . ?
O7 C7 1.4506(17) . ?
C7 H7A 0.9700 . ?
C7 H7B 0.9700 . ?
C7 C8 1.481(3) . ?
C8 H8A 0.9600 . ?
C8 H8B 0.9600 . ?
C8 H8C 0.9600 . ?
O8 H8D 0.8698 . ?
O8 H8E 0.8700 . ?
